data_9002722
loop_
_publ_author_name
'Secco, L.'
'Martignago, F.'
'Dal Negro, A.'
'Reznitskii, L. Z.'
'Sklyarov, E. V.'

_publ_section_title
;
 Crystal chemistry of Cr-V-rich clinopyroxenes
 Sample 6
;
_journal_name_full 'American Mineralogist'
_journal_page_first 709
_journal_page_last 714
_journal_volume 87
_journal_year 2002
_chemical_formula_sum
;Al0.029 Ca0.509 Cr0.223 Fe0.011 Mg0.488 Mn0.001 Na0.491 O6 Si1.99 Ti0.001
 V0.257
;
_chemical_name_mineral Diopside
_space_group_IT_number 15
_symmetry_space_group_name_Hall '-C 2yc'
_symmetry_space_group_name_H-M 'C 1 2/c 1'
_cell_angle_alpha 90
_cell_angle_beta 106.446
_cell_angle_gamma 90
_cell_formula_units_Z 4
_cell_length_a 9.6774
_cell_length_b 8.8479
_cell_length_c 5.2662
_cell_volume 432.468
_database_code_amcsd 0002811
_exptl_crystal_density_diffrn 3.404
_cod_original_formula_sum 'Si1.99 Al.029 Cr.223 V.257 Mg.488 Fe.011 Ti.001 Mn.001 (Ca.509 Na.491) O6'
_cod_database_code 9002722

loop_
_space_group_symop_operation_xyz
x,y,z
1/2+x,1/2+y,z
x,-y,1/2+z
1/2+x,1/2-y,1/2+z
-x,y,1/2-z
1/2-x,1/2+y,1/2-z
-x,-y,-z
1/2-x,1/2-y,-z

loop_
_atom_site_label
_atom_site_fract_x
_atom_site_fract_y
_atom_site_fract_z
_atom_site_occupancy
_atom_site_U_iso_or_equiv
_atom_site_type_symbol
_atom_site_attached_hydrogens
SiT 0.28864 0.09214 0.23137 0.99500 0.00432 Si 0
AlT 0.28864 0.09214 0.23137 0.00500 0.00432 Al 0
CrM1 0.00000 0.90572 0.25000 0.22300 0.00523 Cr 0
VM1 0.00000 0.90572 0.25000 0.25700 0.00523 V 0
MgM1 0.00000 0.90572 0.25000 0.48800 0.00523 Mg 0
AlM1 0.00000 0.90572 0.25000 0.01900 0.00523 Al 0
FeM1 0.00000 0.90572 0.25000 0.01100 0.00523 Fe 0
TiM1 0.00000 0.90572 0.25000 0.00100 0.00523 Ti 0
MnM1 0.00000 0.90572 0.25000 0.00100 0.00523 Mn 0
CaM2 0.00000 0.30190 0.25000 0.50900 0.00920 Ca 0
NaM2 0.00000 0.30190 0.25000 0.49100 0.00920 Na 0
O1 0.11470 0.08259 0.14011 1.00000 0.00691 O 0
O2 0.36050 0.25325 0.31172 1.00000 0.00847 O 0
O3 0.35159 0.01436 0.00085 1.00000 0.00714 O 0

loop_
_cod_changelog_entry_id
_cod_changelog_entry_author
_cod_changelog_entry_date
_cod_changelog_entry_text
1
;cod-tools version 3.8.0
Id: cif_guess_AMCSD_atom_types 9581 2023-05-17 12:35:41Z saulius
;
2023-05-23T09:15:09+03:00
;Derived atom types and hydrogen counts
from atom names that follow the AMCSD naming convention
(Wat == water, O-H == hydroxyl).
;

loop_
_cod_related_entry_id
_cod_related_entry_database
_cod_related_entry_code
1 AMCSD 0002811
